data_4510077
loop_
_publ_author_name
'Dubey, Rashmi'
'Singh, Praveen'
'Singh, Ajeet K.'
'Yadav, Manoj K.'
'Swati, D.'
'Vinayak, Manjula'
'Puerta, Carmen'
'Valerga, Pedro'
'Ravi Kumar, K.'
'Sridhar, B.'
'Tewari, Ashish K.'

_publ_section_title
;
 Polymorphic Signature of the Anti-inflammatory Activity of
 2,2&#x2032;-{[1,2-Phenylenebis(methylene)]bis(sulfanediyl)}bis(4,6-dimethylnicotinonitrile)
;
_journal_issue 3
_journal_name_full 'Crystal Growth &amp; Design'
_journal_page_first 1347
_journal_paper_doi 10.1021/cg401842y
_journal_volume 14
_journal_year 2014
_chemical_formula_moiety 'C24 H22 N4 S2'
_chemical_formula_sum 'C24 H22 N4 S2'
_chemical_formula_weight 430.58
_chemical_name_systematic 1,2-Bis-((4,6-Dimethyl-nicotinonitrile-yl)-sulfanyl)-benzene
_space_group_IT_number 14
_symmetry_cell_setting monoclinic
_symmetry_space_group_name_Hall '-P 2yn'
_symmetry_space_group_name_H-M 'P 1 21/n 1'
_atom_sites_solution_hydrogens geom
_atom_sites_solution_primary direct
_atom_sites_solution_secondary difmap
_audit_creation_method SHELXL-97
_cell_angle_alpha 90.00
_cell_angle_beta 93.539(2)
_cell_angle_gamma 90.00
_cell_formula_units_Z 4
_cell_length_a 10.6469(10)
_cell_length_b 18.7554(17)
_cell_length_c 11.2374(10)
_cell_measurement_reflns_used 9822
_cell_measurement_temperature 293(2)
_cell_measurement_theta_max 27.11
_cell_measurement_theta_min 2.17
_cell_volume 2239.7(4)
_computing_cell_refinement 'SAINT (Bruker, 2001)'
_computing_data_collection 'SMART (Bruker, 2001)'
_computing_data_reduction SAINT
_computing_molecular_graphics 'SHELXTL/PC (Sheldrick, 1990)'
_computing_publication_material SHELXL97
_computing_structure_refinement 'SHELXL-97 (Sheldrick, 1997)'
_computing_structure_solution 'SHELXS-97 (Sheldrick, 1997)'
_diffrn_ambient_temperature 293(2)
_diffrn_measured_fraction_theta_full 0.999
_diffrn_measured_fraction_theta_max 0.999
_diffrn_measurement_device 'Bruker SMART APEX CCD area-detector'
_diffrn_measurement_device_type 'CCD Area Detector'
_diffrn_measurement_method '\w scan'
_diffrn_radiation_monochromator graphite
_diffrn_radiation_source 'fine-focus sealed tube'
_diffrn_radiation_type MoK\a
_diffrn_radiation_wavelength 0.71073
_diffrn_reflns_av_R_equivalents 0.0198
_diffrn_reflns_av_sigmaI/netI 0.0152
_diffrn_reflns_limit_h_max 12
_diffrn_reflns_limit_h_min -12
_diffrn_reflns_limit_k_max 22
_diffrn_reflns_limit_k_min -22
_diffrn_reflns_limit_l_max 13
_diffrn_reflns_limit_l_min -13
_diffrn_reflns_number 21263
_diffrn_reflns_theta_full 25.00
_diffrn_reflns_theta_max 25.00
_diffrn_reflns_theta_min 2.12
_diffrn_standards_number 0
_exptl_absorpt_coefficient_mu 0.256
_exptl_absorpt_correction_type none
_exptl_crystal_colour colorless
_exptl_crystal_density_diffrn 1.277
_exptl_crystal_density_method 'not measured'
_exptl_crystal_description block
_exptl_crystal_F_000 904
_exptl_crystal_size_max 0.18
_exptl_crystal_size_mid 0.15
_exptl_crystal_size_min 0.07
_refine_diff_density_max 0.297
_refine_diff_density_min -0.372
_refine_diff_density_rms 0.046
_refine_ls_extinction_method none
_refine_ls_goodness_of_fit_ref 1.028
_refine_ls_hydrogen_treatment constr
_refine_ls_matrix_type full
_refine_ls_number_parameters 275
_refine_ls_number_reflns 3941
_refine_ls_number_restraints 0
_refine_ls_restrained_S_all 1.028
_refine_ls_R_factor_all 0.0602
_refine_ls_R_factor_gt 0.0532
_refine_ls_shift/su_max 0.000
_refine_ls_shift/su_mean 0.000
_refine_ls_structure_factor_coef Fsqd
_refine_ls_weighting_details 'calc w=1/[\s^2^(Fo^2^)+(0.0843P)^2^+0.7458P] where P=(Fo^2^+2Fc^2^)/3'
_refine_ls_weighting_scheme calc
_refine_ls_wR_factor_gt 0.1456
_refine_ls_wR_factor_ref 0.1544
_reflns_number_gt 3344
_reflns_number_total 3941
_reflns_threshold_expression I>2\s(I)
_cod_data_source_file cg401842y_si_001.cif
_cod_data_source_block ae54
_cod_depositor_comments
;
The following automatic conversions were performed:

'_symmetry_cell_setting' value 'Monoclinic' changed to 'monoclinic'
according to
/usr/data/users/saulius/crontab/automatic-downloads/current/ACS/lib/dictionaries/cif_core.dic
dictionary named 'cif_core.dic' version 2.4.2 from 2011-04-26.

Automatic conversion script
Id: cif_fix_values 2281 2013-09-26 08:29:07Z andrius 
;
_cod_original_sg_symbol_H-M 'P 21/n'
_cod_database_code 4510077

loop_
_symmetry_equiv_pos_as_xyz
'x, y, z'
'-x+1/2, y+1/2, -z+1/2'
'-x, -y, -z'
'x-1/2, -y-1/2, z-1/2'

loop_
_atom_site_label
_atom_site_type_symbol
_atom_site_fract_x
_atom_site_fract_y
_atom_site_fract_z
_atom_site_U_iso_or_equiv
_atom_site_adp_type
_atom_site_occupancy
_atom_site_symmetry_multiplicity
_atom_site_calc_flag
_atom_site_refinement_flags
C1 C 1.0807(2) 0.24162(12) 1.12261(17) 0.0611(5) Uani 1 1 d .
C2 C 0.8896(2) 0.25417(14) 1.20312(19) 0.0693(6) Uani 1 1 d .
C3 C 0.8998(3) 0.32684(15) 1.2010(2) 0.0792(7) Uani 1 1 d .
H3 H 0.8351 0.3547 1.2280 0.095 Uiso 1 1 calc R
C4 C 1.0048(3) 0.35955(14) 1.1595(2) 0.0773(7) Uani 1 1 d .
C5 C 1.0985(2) 0.31538(13) 1.11898(19) 0.0659(6) Uani 1 1 d .
C6 C 1.1347(3) 0.09827(14) 1.0736(2) 0.0893(8) Uani 1 1 d .
H6A H 1.1800 0.0707 1.1354 0.107 Uiso 1 1 calc R
H6B H 1.0473 0.1011 1.0931 0.107 Uiso 1 1 calc R
C7 C 1.1427(2) 0.06131(11) 0.9563(2) 0.0700(6) Uani 1 1 d .
C8 C 1.2482(3) 0.02017(14) 0.9391(3) 0.0898(8) Uani 1 1 d .
H8 H 1.3113 0.0160 0.9998 0.108 Uiso 1 1 calc R
C9 C 1.2603(4) -0.01533(15) 0.8302(4) 0.1116(13) Uani 1 1 d .
H9 H 1.3300 -0.0438 0.8188 0.134 Uiso 1 1 calc R
C10 C 1.1674(5) -0.00725(19) 0.7410(4) 0.1250(15) Uani 1 1 d .
H10 H 1.1749 -0.0297 0.6679 0.150 Uiso 1 1 calc R
C11 C 1.0660(4) 0.03271(18) 0.7585(3) 0.1105(11) Uani 1 1 d .
H11 H 1.0041 0.0375 0.6969 0.133 Uiso 1 1 calc R
C12 C 1.0505(3) 0.06674(13) 0.8643(3) 0.0796(7) Uani 1 1 d .
C13 C 0.9300(3) 0.10709(17) 0.8783(3) 0.1044(10) Uani 1 1 d .
H13A H 0.9081 0.1050 0.9608 0.125 Uiso 1 1 calc R
H13B H 0.8623 0.0853 0.8293 0.125 Uiso 1 1 calc R
C14 C 0.8109(2) 0.23588(18) 0.8847(2) 0.0784(7) Uani 1 1 d .
C15 C 0.6193(3) 0.2215(3) 0.9627(3) 0.1302(18) Uani 1 1 d .
C16 C 0.6009(4) 0.2936(4) 0.9644(3) 0.146(2) Uani 1 1 d .
H16 H 0.5265 0.3116 0.9917 0.175 Uiso 1 1 calc R
C17 C 0.6899(3) 0.3400(3) 0.9266(3) 0.1156(13) Uani 1 1 d .
C18 C 0.7989(3) 0.31028(18) 0.8848(2) 0.0850(8) Uani 1 1 d .
C19 C 0.7787(3) 0.21711(18) 1.2508(3) 0.0905(8) Uani 1 1 d .
H19A H 0.7499 0.1803 1.1963 0.136 Uiso 1 1 calc R
H19B H 0.7122 0.2509 1.2597 0.136 Uiso 1 1 calc R
H19C H 0.8028 0.1963 1.3269 0.136 Uiso 1 1 calc R
C20 C 1.0201(4) 0.43897(17) 1.1579(4) 0.1201(12) Uani 1 1 d .
H20A H 0.9438 0.4611 1.1803 0.180 Uiso 1 1 calc R
H20B H 1.0380 0.4541 1.0791 0.180 Uiso 1 1 calc R
H20C H 1.0882 0.4525 1.2132 0.180 Uiso 1 1 calc R
C21 C 1.2094(3) 0.34585(14) 1.0750(2) 0.0750(6) Uani 1 1 d .
C22 C 0.5245(3) 0.1673(4) 1.0035(4) 0.183(3) Uani 1 1 d .
H22A H 0.5450 0.1209 0.9742 0.274 Uiso 1 1 calc R
H22B H 0.4415 0.1804 0.9730 0.274 Uiso 1 1 calc R
H22C H 0.5273 0.1663 1.0891 0.274 Uiso 1 1 calc R
C23 C 0.6717(5) 0.4194(3) 0.9294(4) 0.173(2) Uani 1 1 d .
H23A H 0.5861 0.4299 0.9451 0.259 Uiso 1 1 calc R
H23B H 0.6903 0.4393 0.8538 0.259 Uiso 1 1 calc R
H23C H 0.7271 0.4396 0.9910 0.259 Uiso 1 1 calc R
C24 C 0.8977(3) 0.35398(18) 0.8437(3) 0.0885(8) Uani 1 1 d .
N1 N 0.97940(19) 0.21165(10) 1.16382(16) 0.0663(5) Uani 1 1 d .
N2 N 0.7231(2) 0.19125(17) 0.9212(2) 0.0987(9) Uani 1 1 d .
N3 N 1.2968(2) 0.37237(14) 1.0401(2) 0.0975(7) Uani 1 1 d .
N4 N 0.9761(3) 0.38758(16) 0.8106(3) 0.1152(9) Uani 1 1 d .
S1 S 1.20034(6) 0.18751(4) 1.07031(6) 0.0743(2) Uani 1 1 d .
S2 S 0.94864(6) 0.19870(4) 0.83437(6) 0.0755(2) Uani 1 1 d .

loop_
_atom_site_aniso_label
_atom_site_aniso_U_11
_atom_site_aniso_U_22
_atom_site_aniso_U_33
_atom_site_aniso_U_23
_atom_site_aniso_U_13
_atom_site_aniso_U_12
C1 0.0658(12) 0.0687(13) 0.0492(10) -0.0041(9) 0.0061(9) 0.0072(10)
C2 0.0723(14) 0.0816(16) 0.0551(12) -0.0013(11) 0.0130(10) 0.0089(12)
C3 0.0809(16) 0.0846(17) 0.0746(15) -0.0023(12) 0.0237(13) 0.0203(13)
C4 0.0919(17) 0.0687(14) 0.0725(14) -0.0030(11) 0.0161(13) 0.0106(13)
C5 0.0725(14) 0.0703(14) 0.0555(12) -0.0038(10) 0.0085(10) 0.0034(11)
C6 0.120(2) 0.0671(15) 0.0848(17) 0.0076(13) 0.0377(16) 0.0063(15)
C7 0.0811(15) 0.0486(11) 0.0843(15) 0.0034(10) 0.0375(13) -0.0001(10)
C8 0.0907(17) 0.0611(14) 0.122(2) 0.0111(14) 0.0397(16) 0.0080(12)
C9 0.133(3) 0.0547(15) 0.157(3) -0.0003(18) 0.091(3) 0.0110(16)
C10 0.201(5) 0.071(2) 0.110(3) -0.0180(19) 0.066(3) -0.029(3)
C11 0.155(3) 0.0775(19) 0.100(2) -0.0086(17) 0.020(2) -0.040(2)
C12 0.0872(17) 0.0591(13) 0.0951(18) 0.0041(12) 0.0268(14) -0.0194(12)
C13 0.0757(17) 0.088(2) 0.151(3) 0.0338(19) 0.0198(18) -0.0130(15)
C14 0.0527(12) 0.130(2) 0.0529(12) 0.0166(13) 0.0048(9) 0.0001(13)
C15 0.0452(14) 0.271(6) 0.0744(18) 0.056(3) 0.0076(12) 0.009(2)
C16 0.080(2) 0.286(7) 0.073(2) 0.038(3) 0.0142(16) 0.075(3)
C17 0.091(2) 0.194(4) 0.0625(16) 0.013(2) 0.0125(15) 0.056(2)
C18 0.0803(17) 0.121(2) 0.0537(13) 0.0074(13) 0.0057(12) 0.0274(16)
C19 0.0832(17) 0.108(2) 0.0841(17) 0.0028(15) 0.0320(14) 0.0003(15)
C20 0.142(3) 0.0706(18) 0.154(3) -0.0034(18) 0.057(3) 0.0158(19)
C21 0.0810(16) 0.0717(15) 0.0732(15) -0.0087(12) 0.0110(13) -0.0006(12)
C22 0.0571(18) 0.365(8) 0.127(3) 0.103(4) 0.0139(18) -0.021(3)
C23 0.192(5) 0.207(5) 0.121(3) -0.001(3) 0.025(3) 0.125(4)
C24 0.103(2) 0.091(2) 0.0730(16) -0.0041(14) 0.0146(15) 0.0185(17)
N1 0.0715(11) 0.0723(12) 0.0563(10) -0.0009(8) 0.0141(9) 0.0046(9)
N2 0.0546(12) 0.166(3) 0.0753(13) 0.0383(14) 0.0037(10) -0.0085(13)
N3 0.0902(16) 0.0954(17) 0.1088(18) -0.0059(14) 0.0220(14) -0.0129(14)
N4 0.137(3) 0.0849(18) 0.126(2) -0.0097(16) 0.0320(19) -0.0071(17)
S1 0.0705(4) 0.0734(4) 0.0806(4) -0.0105(3) 0.0174(3) 0.0076(3)
S2 0.0621(4) 0.0793(4) 0.0873(4) 0.0104(3) 0.0219(3) -0.0066(3)

loop_
_atom_type_symbol
_atom_type_description
_atom_type_scat_dispersion_real
_atom_type_scat_dispersion_imag
_atom_type_scat_source
C C 0.0033 0.0016 'International Tables Vol C Tables 4.2.6.8 and 6.1.1.4'
H H 0.0000 0.0000 'International Tables Vol C Tables 4.2.6.8 and 6.1.1.4'
N N 0.0061 0.0033 'International Tables Vol C Tables 4.2.6.8 and 6.1.1.4'
S S 0.1246 0.1234 'International Tables Vol C Tables 4.2.6.8 and 6.1.1.4'

loop_
_geom_angle_atom_site_label_1
_geom_angle_atom_site_label_2
_geom_angle_atom_site_label_3
_geom_angle
N1 C1 C5 123.0(2)
N1 C1 S1 119.62(18)
C5 C1 S1 117.39(17)
N1 C2 C3 121.9(2)
N1 C2 C19 115.8(2)
C3 C2 C19 122.3(2)
C2 C3 C4 121.0(2)
C2 C3 H3 119.5
C4 C3 H3 119.5
C3 C4 C5 117.1(2)
C3 C4 C20 122.4(3)
C5 C4 C20 120.4(3)
C4 C5 C1 118.6(2)
C4 C5 C21 119.9(2)
C1 C5 C21 121.5(2)
C7 C6 S1 111.51(17)
C7 C6 H6A 109.3
S1 C6 H6A 109.3
C7 C6 H6B 109.3
S1 C6 H6B 109.3
H6A C6 H6B 108.0
C12 C7 C8 118.7(3)
C12 C7 C6 123.2(2)
C8 C7 C6 118.1(3)
C7 C8 C9 120.2(3)
C7 C8 H8 119.9
C9 C8 H8 119.9
C10 C9 C8 118.9(3)
C10 C9 H9 120.5
C8 C9 H9 120.5
C11 C10 C9 120.4(3)
C11 C10 H10 119.8
C9 C10 H10 119.8
C10 C11 C12 122.0(4)
C10 C11 H11 119.0
C12 C11 H11 119.0
C11 C12 C7 119.8(3)
C11 C12 C13 118.3(3)
C7 C12 C13 121.8(3)
C12 C13 S2 109.94(18)
C12 C13 H13A 109.7
S2 C13 H13A 109.7
C12 C13 H13B 109.7
S2 C13 H13B 109.7
H13A C13 H13B 108.2
N2 C14 C18 123.9(3)
N2 C14 S2 117.7(3)
C18 C14 S2 118.4(2)
N2 C15 C16 122.8(4)
N2 C15 C22 113.3(5)
C16 C15 C22 123.9(4)
C15 C16 C17 121.3(3)
C15 C16 H16 119.3
C17 C16 H16 119.3
C16 C17 C18 117.1(4)
C16 C17 C23 121.9(4)
C18 C17 C23 121.0(4)
C17 C18 C14 118.4(3)
C17 C18 C24 121.5(3)
C14 C18 C24 120.1(2)
C2 C19 H19A 109.5
C2 C19 H19B 109.5
H19A C19 H19B 109.5
C2 C19 H19C 109.5
H19A C19 H19C 109.5
H19B C19 H19C 109.5
C4 C20 H20A 109.5
C4 C20 H20B 109.5
H20A C20 H20B 109.5
C4 C20 H20C 109.5
H20A C20 H20C 109.5
H20B C20 H20C 109.5
N3 C21 C5 177.9(3)
C15 C22 H22A 109.5
C15 C22 H22B 109.5
H22A C22 H22B 109.5
C15 C22 H22C 109.5
H22A C22 H22C 109.5
H22B C22 H22C 109.5
C17 C23 H23A 109.5
C17 C23 H23B 109.5
H23A C23 H23B 109.5
C17 C23 H23C 109.5
H23A C23 H23C 109.5
H23B C23 H23C 109.5
N4 C24 C18 179.1(3)
C1 N1 C2 118.4(2)
C14 N2 C15 116.4(4)
C1 S1 C6 103.76(12)
C14 S2 C13 100.52(15)

loop_
_geom_bond_atom_site_label_1
_geom_bond_atom_site_label_2
_geom_bond_distance
C1 N1 1.325(3)
C1 C5 1.397(3)
C1 S1 1.758(2)
C2 N1 1.341(3)
C2 C3 1.368(4)
C2 C19 1.498(4)
C3 C4 1.381(4)
C3 H3 0.9300
C4 C5 1.394(3)
C4 C20 1.499(4)
C5 C21 1.428(4)
C6 C7 1.496(3)
C6 S1 1.815(3)
C6 H6A 0.9700
C6 H6B 0.9700
C7 C12 1.385(4)
C7 C8 1.387(3)
C8 C9 1.406(5)
C8 H8 0.9300
C9 C10 1.372(6)
C9 H9 0.9300
C10 C11 1.339(6)
C10 H10 0.9300
C11 C12 1.367(4)
C11 H11 0.9300
C12 C13 1.507(4)
C13 S2 1.802(3)
C13 H13A 0.9700
C13 H13B 0.9700
C14 N2 1.337(3)
C14 C18 1.401(4)
C14 S2 1.749(3)
C15 N2 1.351(5)
C15 C16 1.367(7)
C15 C22 1.523(6)
C16 C17 1.374(7)
C16 H16 0.9300
C17 C18 1.394(4)
C17 C23 1.501(7)
C18 C24 1.433(5)
C19 H19A 0.9600
C19 H19B 0.9600
C19 H19C 0.9600
C20 H20A 0.9600
C20 H20B 0.9600
C20 H20C 0.9600
C21 N3 1.146(3)
C22 H22A 0.9600
C22 H22B 0.9600
C22 H22C 0.9600
C23 H23A 0.9600
C23 H23B 0.9600
C23 H23C 0.9600
C24 N4 1.127(4)

loop_
_geom_torsion_atom_site_label_1
_geom_torsion_atom_site_label_2
_geom_torsion_atom_site_label_3
_geom_torsion_atom_site_label_4
_geom_torsion
N1 C2 C3 C4 -0.9(4)
C19 C2 C3 C4 178.3(2)
C2 C3 C4 C5 0.6(4)
C2 C3 C4 C20 -178.9(3)
C3 C4 C5 C1 0.1(4)
C20 C4 C5 C1 179.7(3)
C3 C4 C5 C21 -179.9(2)
C20 C4 C5 C21 -0.4(4)
N1 C1 C5 C4 -0.6(3)
S1 C1 C5 C4 179.74(18)
N1 C1 C5 C21 179.4(2)
S1 C1 C5 C21 -0.2(3)
S1 C6 C7 C12 -87.9(3)
S1 C6 C7 C8 91.5(2)
C12 C7 C8 C9 -0.2(3)
C6 C7 C8 C9 -179.7(2)
C7 C8 C9 C10 1.4(4)
C8 C9 C10 C11 -1.3(5)
C9 C10 C11 C12 0.0(5)
C10 C11 C12 C7 1.1(4)
C10 C11 C12 C13 -176.5(3)
C8 C7 C12 C11 -1.0(3)
C6 C7 C12 C11 178.4(2)
C8 C7 C12 C13 176.6(2)
C6 C7 C12 C13 -4.0(3)
C11 C12 C13 S2 -91.6(3)
C7 C12 C13 S2 90.7(3)
N2 C15 C16 C17 -1.9(6)
C22 C15 C16 C17 179.9(3)
C15 C16 C17 C18 1.0(5)
C15 C16 C17 C23 -179.2(4)
C16 C17 C18 C14 -0.4(4)
C23 C17 C18 C14 179.7(3)
C16 C17 C18 C24 -179.8(3)
C23 C17 C18 C24 0.4(5)
N2 C14 C18 C17 0.8(4)
S2 C14 C18 C17 -179.0(2)
N2 C14 C18 C24 -179.8(2)
S2 C14 C18 C24 0.3(3)
C5 C1 N1 C2 0.4(3)
S1 C1 N1 C2 -179.98(16)
C3 C2 N1 C1 0.4(3)
C19 C2 N1 C1 -178.8(2)
C18 C14 N2 C15 -1.6(4)
S2 C14 N2 C15 178.2(2)
C16 C15 N2 C14 2.2(5)
C22 C15 N2 C14 -179.5(3)
N1 C1 S1 C6 6.7(2)
C5 C1 S1 C6 -173.64(18)
C7 C6 S1 C1 128.0(2)
N2 C14 S2 C13 -10.2(2)
C18 C14 S2 C13 169.6(2)
C12 C13 S2 C14 -169.4(2)
